data_7023139
loop_
_publ_author_name
'Tian, Jumei'
'Li, Bo'
'Zhang, Xiaoying'
'Li, Xiaolei'
'Li, Xiaoliang'
'Zhang, Jingping'

_publ_section_title
;
 Three novel 1D lanthanide-carboxylate polymeric complexes: syntheses,
 crystal structures and magnetic analyses.
;
_journal_issue 23
_journal_name_full 'Dalton transactions (Cambridge, England : 2003)'
_journal_page_first 8504
_journal_page_last 8511
_journal_paper_doi 10.1039/c3dt50782c
_journal_volume 42
_journal_year 2013
_chemical_formula_sum 'C25 H24 Gd N3 O14'
_chemical_formula_weight 747.72
_chemical_name_systematic
;
?
;
_space_group_IT_number 2
_symmetry_cell_setting triclinic
_symmetry_space_group_name_Hall '-P 1'
_symmetry_space_group_name_H-M 'P -1'
_atom_sites_solution_hydrogens geom
_atom_sites_solution_primary direct
_atom_sites_solution_secondary difmap
_audit_creation_method SHELXL-97
_cell_angle_alpha 118.500(6)
_cell_angle_beta 97.591(4)
_cell_angle_gamma 99.982(4)
_cell_formula_units_Z 2
_cell_length_a 9.8217(4)
_cell_length_b 12.9436(7)
_cell_length_c 13.4474(8)
_cell_measurement_reflns_used 6093
_cell_measurement_temperature 293(2)
_cell_measurement_theta_max 26.75
_cell_measurement_theta_min 3.17
_cell_volume 1433.34(17)
_computing_cell_refinement CrysAlis
_computing_data_collection 'CrysAlis (Oxford Diffraction,2006)'
_computing_data_reduction CrysAlis
_computing_molecular_graphics 'SHELXTL-PLUS (Sheldrick, 1990)'
_computing_publication_material SHELXL-97
_computing_structure_refinement 'SHELXL-97 (Sheldrick, 1997)'
_computing_structure_solution 'SHELXS-97 (Sheldrick, 1990)'
_diffrn_ambient_temperature 293(2)
_diffrn_detector_area_resol_mean 10.0
_diffrn_measured_fraction_theta_full 0.987
_diffrn_measured_fraction_theta_max 0.987
_diffrn_measurement_device_type 'Oxford diffraction Gemini R Ultra'
_diffrn_measurement_method '\w scan'
_diffrn_radiation_monochromator graphite
_diffrn_radiation_source 'fine-focus sealed tube'
_diffrn_radiation_type MoK\a
_diffrn_radiation_wavelength 0.71073
_diffrn_reflns_av_R_equivalents 0.0369
_diffrn_reflns_limit_h_max 12
_diffrn_reflns_limit_h_min -9
_diffrn_reflns_limit_k_max 14
_diffrn_reflns_limit_k_min -16
_diffrn_reflns_limit_l_max 17
_diffrn_reflns_limit_l_min -15
_diffrn_reflns_number 9776
_diffrn_reflns_theta_full 26.75
_diffrn_reflns_theta_max 26.75
_diffrn_reflns_theta_min 3.17
_exptl_absorpt_coefficient_mu 2.388
_exptl_absorpt_correction_T_max 0.500
_exptl_absorpt_correction_T_min 0.462
_exptl_absorpt_correction_type multi-scan
_exptl_absorpt_process_details
;
CrysAlis (Oxford Diffraction, 2006)
;
_exptl_crystal_colour yellow
_exptl_crystal_density_diffrn 1.733
_exptl_crystal_density_method 'not measured'
_exptl_crystal_description Rod
_exptl_crystal_F_000 742
_exptl_crystal_size_max 0.34
_exptl_crystal_size_mid 0.32
_exptl_crystal_size_min 0.29
_refine_diff_density_max 0.941
_refine_diff_density_min -1.052
_refine_diff_density_rms 0.104
_refine_ls_extinction_method none
_refine_ls_goodness_of_fit_ref 1.011
_refine_ls_hydrogen_treatment mixed
_refine_ls_matrix_type full
_refine_ls_number_parameters 496
_refine_ls_number_reflns 6093
_refine_ls_number_restraints 637
_refine_ls_restrained_S_all 0.984
_refine_ls_R_factor_all 0.0415
_refine_ls_R_factor_gt 0.0356
_refine_ls_shift/su_max 0.000
_refine_ls_shift/su_mean 0.000
_refine_ls_structure_factor_coef Fsqd
_refine_ls_weighting_details 'calc w=1/[\s^2^(Fo^2^)+(0.0367P)^2^+1.5000P] where P=(Fo^2^+2Fc^2^)/3'
_refine_ls_weighting_scheme calc
_refine_ls_wR_factor_gt 0.0796
_refine_ls_wR_factor_ref 0.0869
_reflns_number_gt 5425
_reflns_number_total 6093
_reflns_threshold_expression >2sigma(I)
_cod_data_source_file c3dt50782c.txt
_cod_data_source_block 1
_cod_original_cell_volume 1433.33(13)
_cod_database_code 7023139
_diffrn_reflns_av_unetl/neti 0.0542

loop_
_symmetry_equiv_pos_as_xyz
'x, y, z'
'-x, -y, -z'

loop_
_atom_site_label
_atom_site_type_symbol
_atom_site_fract_x
_atom_site_fract_y
_atom_site_fract_z
_atom_site_U_iso_or_equiv
_atom_site_adp_type
_atom_site_occupancy
_atom_site_symmetry_multiplicity
_atom_site_calc_flag
_atom_site_refinement_flags
_atom_site_disorder_assembly
_atom_site_disorder_group
Gd1 Gd 0.248236(17) 0.496522(17) 0.480365(16) 0.03168(8) Uani 1 1 d . . .
O1 O 0.3150(8) -0.1159(6) 0.3825(7) 0.140(3) Uani 1 1 d . . .
O2 O 0.3931(5) -0.0949(5) 0.5483(6) 0.118(2) Uani 1 1 d . . .
O3 O 0.2778(3) 0.2984(3) 0.4527(2) 0.0389(6) Uani 1 1 d . A .
O4 O 0.1401(3) 0.3806(3) 0.5674(3) 0.0402(7) Uani 1 1 d . A .
O5 O 0.1629(7) 0.4756(10) 0.8910(7) 0.227(6) Uani 1 1 d . . .
O6 O 0.2026(8) 0.6368(10) 1.0444(7) 0.212(5) Uani 1 1 d . . .
O7 O 0.4402(3) 0.5354(3) 0.6253(2) 0.0446(7) Uani 1 1 d . A .
O8 O 0.6728(3) 0.5787(3) 0.6905(3) 0.0524(8) Uani 1 1 d . . .
O1W O 0.4263(3) 0.6776(3) 0.5197(4) 0.0546(9) Uani 1 1 d . A .
H3W H 0.515(7) 0.682(6) 0.526(5) 0.082 Uiso 1 1 d . . .
H4W H 0.413(7) 0.734(6) 0.517(6) 0.082 Uiso 1 1 d . . .
N1 N 0.3235(6) -0.0703(5) 0.4830(6) 0.0796(16) Uani 1 1 d . . .
N2 N 0.2384(7) 0.5686(9) 0.9628(6) 0.135(3) Uani 1 1 d . . .
C1 C 0.1599(7) -0.0748(5) 0.6521(6) 0.0742(17) Uani 1 1 d . . .
H1A H 0.1502 -0.1533 0.5852 0.111 Uiso 1 1 calc R . .
H1B H 0.0777 -0.0777 0.6831 0.111 Uiso 1 1 calc R . .
H1C H 0.2440 -0.0539 0.7106 0.111 Uiso 1 1 calc R . .
C2 C 0.2555(4) 0.1078(4) 0.5020(4) 0.0429(10) Uani 1 1 d . A .
H2A H 0.3047 0.1030 0.4460 0.051 Uiso 1 1 calc R . .
C3 C 0.2467(5) 0.0223(4) 0.5368(4) 0.0485(12) Uani 1 1 d . . .
C4 C 0.1726(5) 0.0208(4) 0.6164(4) 0.0489(11) Uani 1 1 d . . .
C5 C 0.1046(6) 0.1119(5) 0.6617(4) 0.0533(12) Uani 1 1 d . . .
H5A H 0.0509 0.1133 0.7141 0.064 Uiso 1 1 calc R . .
C6 C 0.1131(5) 0.2013(4) 0.6325(4) 0.0449(10) Uani 1 1 d . A .
H6A H 0.0675 0.2622 0.6667 0.054 Uiso 1 1 calc R . .
C7 C 0.1899(4) 0.2004(4) 0.5519(4) 0.0365(9) Uani 1 1 d . . .
C8 C 0.2026(4) 0.2983(4) 0.5218(3) 0.0332(8) Uani 1 1 d . A .
C9 C 0.4871(10) 0.7006(12) 1.1737(6) 0.177(6) Uani 1 1 d . . .
H9A H 0.4281 0.6320 1.1718 0.266 Uiso 1 1 calc R . .
H9B H 0.4454 0.7679 1.2044 0.266 Uiso 1 1 calc R . .
H9C H 0.5805 0.7238 1.2225 0.266 Uiso 1 1 calc R . .
C10 C 0.4985(8) 0.6658(10) 1.0496(6) 0.130(4) Uani 1 1 d . . .
C11 C 0.3837(6) 0.6041(8) 0.9524(5) 0.100(3) Uani 1 1 d . . .
C12 C 0.3975(5) 0.5718(6) 0.8402(5) 0.0732(19) Uani 1 1 d . . .
H12A H 0.3178 0.5288 0.7771 0.088 Uiso 1 1 calc R . .
C13 C 0.5293(5) 0.6037(6) 0.8236(4) 0.0655(17) Uani 1 1 d . A .
C14 C 0.6459(6) 0.6652(9) 0.9194(5) 0.115(3) Uani 1 1 d . . .
H14A H 0.7361 0.6870 0.9094 0.138 Uiso 1 1 calc R . .
C15 C 0.6300(8) 0.6947(11) 1.0291(6) 0.155(5) Uani 1 1 d . . .
H15A H 0.7104 0.7353 1.0915 0.186 Uiso 1 1 calc R . .
C16 C 0.5480(4) 0.5700(4) 0.7045(4) 0.0394(10) Uani 1 1 d . . .
C17 C 0.4130(15) 0.9917(16) 1.1754(10) 0.193(8) Uani 0.680(5) 1 d PU A 1
H17A H 0.5123 0.9963 1.1788 0.289 Uiso 0.680(5) 1 calc PR A 1
H17B H 0.3818 0.9590 1.2219 0.289 Uiso 0.680(5) 1 calc PR A 1
H17C H 0.3997 1.0720 1.2051 0.289 Uiso 0.680(5) 1 calc PR A 1
C18 C 0.0999(4) 0.7985(6) 0.8995(4) 0.068(2) Uani 0.680(5) 1 d PGU A 1
H18A H 0.0006 0.7752 0.8800 0.082 Uiso 0.680(5) 1 calc PR A 1
C19 C 0.1751(6) 0.8716(7) 1.0160(4) 0.093(3) Uani 0.680(5) 1 d PGU A 1
C20 C 0.3234(6) 0.9064(7) 1.0451(3) 0.105(4) Uani 0.680(5) 1 d PGU A 1
C21 C 0.3965(4) 0.8680(7) 0.9577(5) 0.094(3) Uani 0.680(5) 1 d PGU A 1
H21A H 0.4958 0.8913 0.9772 0.113 Uiso 0.680(5) 1 calc PR A 1
C22 C 0.3213(5) 0.7949(6) 0.8413(4) 0.066(2) Uani 0.680(5) 1 d PGU A 1
H22A H 0.3703 0.7693 0.7828 0.079 Uiso 0.680(5) 1 calc PR A 1
C23 C 0.1730(5) 0.7602(5) 0.8121(3) 0.0479(19) Uani 0.680(5) 1 d PGDU A 1
C24 C 0.089(3) 0.6737(15) 0.6881(8) 0.033(4) Uani 0.680(5) 1 d PDU A 1
N3 N 0.0911(14) 0.9079(12) 1.1001(8) 0.159(6) Uani 0.680(5) 1 d P A 1
O9 O 0.1444(14) 0.9751(15) 1.2001(8) 0.210(7) Uani 0.680(5) 1 d PU A 1
O10 O -0.0297(13) 0.8699(14) 1.0730(8) 0.192(6) Uani 0.680(5) 1 d PU A 1
O11 O 0.1597(7) 0.6321(7) 0.6128(6) 0.0471(15) Uani 0.680(5) 1 d PU A 1
O12 O -0.0435(9) 0.6477(8) 0.6671(6) 0.0488(18) Uani 0.680(5) 1 d PU . 1
C17B C 0.140(3) 1.055(2) 1.1697(16) 0.089(7) Uani 0.320(5) 1 d PU A 2
H17D H 0.2384 1.1001 1.2078 0.133 Uiso 0.320(5) 1 calc PR A 2
H17E H 0.1031 1.0201 1.2128 0.133 Uiso 0.320(5) 1 calc PR A 2
H17F H 0.0862 1.1088 1.1663 0.133 Uiso 0.320(5) 1 calc PR A 2
C18B C -0.0149(8) 0.7958(10) 0.8521(8) 0.054(4) Uani 0.320(5) 1 d PGU A 2
H18B H -0.1042 0.7513 0.8005 0.065 Uiso 0.320(5) 1 calc PR A 2
C19B C -0.0041(10) 0.8848(10) 0.9667(8) 0.059(4) Uani 0.320(5) 1 d PGU A 2
C20B C 0.1294(12) 0.9513(10) 1.0437(7) 0.066(4) Uani 0.320(5) 1 d PGU A 2
C21B C 0.2520(9) 0.9289(11) 1.0063(9) 0.073(5) Uani 0.320(5) 1 d PGU A 2
H21B H 0.3413 0.9734 1.0578 0.088 Uiso 0.320(5) 1 calc PR A 2
C22B C 0.2412(9) 0.8399(12) 0.8917(9) 0.062(4) Uani 0.320(5) 1 d PGU A 2
H22B H 0.3233 0.8249 0.8666 0.075 Uiso 0.320(5) 1 calc PR A 2
C23B C 0.1078(10) 0.7734(10) 0.8146(7) 0.047(4) Uani 0.320(5) 1 d PGDU A 2
C24B C 0.098(7) 0.674(3) 0.6928(14) 0.035(7) Uani 0.320(5) 1 d PDU A 2
N3B N -0.128(3) 0.9026(15) 1.008(2) 0.085(6) Uani 0.320(5) 1 d P A 2
O9B O -0.141(2) 0.927(2) 1.0998(15) 0.141(7) Uani 0.320(5) 1 d PU A 2
O10B O -0.2399(19) 0.8814(18) 0.9259(18) 0.115(6) Uani 0.320(5) 1 d PU A 2
O11B O 0.2041(14) 0.6571(14) 0.6579(11) 0.039(3) Uani 0.320(5) 1 d PU A 2
O12B O -0.0289(18) 0.6151(15) 0.6291(13) 0.041(3) Uani 0.320(5) 1 d PU . 2
O13 O 0.1380(4) 0.6070(4) 0.3977(4) 0.0586(9) Uani 1 1 d . A .
H13 H 0.054(6) 0.616(5) 0.413(5) 0.070 Uiso 1 1 d . . .
C25 C 0.1352(10) 0.5760(12) 0.2600(14) 0.211(7) Uani 1 1 d . . .
H25A H 0.1210 0.6441 0.2532 0.316 Uiso 1 1 calc R A .
H25B H 0.0588 0.5046 0.2058 0.316 Uiso 1 1 calc R . .
H25C H 0.2243 0.5618 0.2429 0.316 Uiso 1 1 calc R . .

loop_
_atom_site_aniso_label
_atom_site_aniso_U_11
_atom_site_aniso_U_22
_atom_site_aniso_U_33
_atom_site_aniso_U_23
_atom_site_aniso_U_13
_atom_site_aniso_U_12
Gd1 0.02376(12) 0.04260(13) 0.03858(13) 0.02655(10) 0.01041(8) 0.01228(9)
O1 0.225(7) 0.108(5) 0.155(6) 0.075(4) 0.129(6) 0.117(5)
O2 0.088(3) 0.082(3) 0.210(7) 0.092(4) 0.018(4) 0.043(3)
O3 0.0372(15) 0.0442(16) 0.0451(17) 0.0265(14) 0.0190(13) 0.0159(13)
O4 0.0403(16) 0.0417(16) 0.0539(18) 0.0303(15) 0.0233(13) 0.0203(13)
O5 0.076(4) 0.334(12) 0.125(6) 0.040(7) 0.042(4) -0.055(6)
O6 0.124(6) 0.354(13) 0.130(6) 0.094(7) 0.093(5) 0.046(7)
O7 0.0358(15) 0.061(2) 0.0362(16) 0.0257(15) 0.0030(12) 0.0145(14)
O8 0.0348(16) 0.083(2) 0.0524(19) 0.0418(19) 0.0218(14) 0.0165(16)
O1W 0.0317(16) 0.050(2) 0.101(3) 0.050(2) 0.0194(17) 0.0176(15)
N1 0.067(3) 0.054(3) 0.135(5) 0.054(4) 0.042(3) 0.025(2)
N2 0.069(4) 0.238(10) 0.073(4) 0.071(5) 0.038(4) -0.004(5)
C1 0.085(4) 0.062(4) 0.088(4) 0.057(3) 0.002(3) 0.006(3)
C2 0.037(2) 0.043(2) 0.053(3) 0.027(2) 0.0106(19) 0.0130(19)
C3 0.043(3) 0.032(2) 0.064(3) 0.021(2) 0.007(2) 0.0128(19)
C4 0.056(3) 0.040(2) 0.051(3) 0.030(2) -0.001(2) 0.004(2)
C5 0.069(3) 0.053(3) 0.046(3) 0.033(2) 0.016(2) 0.010(2)
C6 0.051(3) 0.048(3) 0.048(3) 0.030(2) 0.021(2) 0.020(2)
C7 0.030(2) 0.037(2) 0.042(2) 0.0211(19) 0.0043(16) 0.0078(16)
C8 0.0264(19) 0.035(2) 0.039(2) 0.0208(18) 0.0065(16) 0.0065(16)
C9 0.128(7) 0.321(16) 0.047(4) 0.086(7) 0.029(4) 0.003(8)
C10 0.079(5) 0.231(11) 0.050(4) 0.068(5) 0.009(3) -0.013(5)
C11 0.052(3) 0.182(8) 0.053(4) 0.057(4) 0.027(3) 0.003(4)
C12 0.040(3) 0.130(6) 0.042(3) 0.043(3) 0.012(2) 0.011(3)
C13 0.029(2) 0.127(5) 0.040(3) 0.046(3) 0.0087(19) 0.010(3)
C14 0.047(3) 0.222(10) 0.053(4) 0.072(5) 0.004(3) -0.012(4)
C15 0.066(4) 0.300(14) 0.052(4) 0.082(6) 0.000(3) -0.027(6)
C16 0.034(2) 0.057(3) 0.038(2) 0.030(2) 0.0128(17) 0.0159(19)
C17 0.135(11) 0.266(17) 0.061(7) 0.066(9) -0.038(7) -0.113(11)
C18 0.050(4) 0.089(5) 0.038(4) 0.027(4) 0.005(3) -0.022(4)
C19 0.078(6) 0.121(7) 0.039(4) 0.030(5) 0.007(4) -0.030(5)
C20 0.083(6) 0.137(8) 0.048(5) 0.041(5) -0.011(4) -0.040(6)
C21 0.055(5) 0.131(7) 0.063(5) 0.051(5) -0.013(4) -0.034(5)
C22 0.037(4) 0.098(6) 0.056(4) 0.046(4) 0.000(3) -0.008(4)
C23 0.038(4) 0.063(4) 0.041(4) 0.031(3) 0.007(3) -0.002(3)
C24 0.033(6) 0.034(5) 0.029(5) 0.013(4) 0.008(4) 0.013(4)
N3 0.124(9) 0.197(13) 0.039(5) 0.011(6) 0.018(5) -0.073(8)
O9 0.170(10) 0.284(15) 0.049(5) 0.019(7) 0.026(6) -0.026(10)
O10 0.117(8) 0.268(12) 0.065(5) 0.013(7) 0.043(5) -0.030(9)
O11 0.050(4) 0.055(4) 0.047(4) 0.027(4) 0.020(3) 0.027(3)
O12 0.035(3) 0.064(5) 0.035(4) 0.017(3) 0.010(3) 0.007(3)
C17B 0.121(16) 0.068(12) 0.028(9) -0.001(8) 0.012(9) -0.006(11)
C18B 0.043(7) 0.063(7) 0.051(7) 0.023(6) 0.025(5) 0.012(6)
C19B 0.068(8) 0.066(8) 0.041(7) 0.025(6) 0.025(6) 0.016(7)
C20B 0.066(8) 0.076(9) 0.053(8) 0.039(7) 0.009(7) 0.001(7)
C21B 0.055(8) 0.089(9) 0.063(8) 0.036(7) -0.003(7) 0.013(7)
C22B 0.054(7) 0.065(8) 0.044(7) 0.015(6) 0.002(6) 0.006(7)
C23B 0.053(8) 0.049(7) 0.036(7) 0.023(5) 0.013(6) 0.002(6)
C24B 0.037(11) 0.043(9) 0.047(10) 0.041(8) 0.010(9) 0.006(9)
N3B 0.132(17) 0.055(9) 0.089(14) 0.031(9) 0.091(14) 0.047(11)
O9B 0.121(11) 0.194(14) 0.074(9) 0.038(9) 0.060(8) 0.034(11)
O10B 0.091(10) 0.130(12) 0.126(12) 0.049(10) 0.064(9) 0.059(9)
O11B 0.036(6) 0.048(6) 0.028(6) 0.011(5) 0.011(4) 0.020(5)
O12B 0.030(5) 0.049(7) 0.034(7) 0.015(5) 0.004(5) 0.011(5)
O13 0.0398(18) 0.090(3) 0.082(3) 0.066(2) 0.0215(17) 0.0298(18)
C25 0.091(7) 0.225(14) 0.37(2) 0.189(16) 0.052(10) 0.073(8)

loop_
_atom_type_symbol
_atom_type_description
_atom_type_scat_dispersion_real
_atom_type_scat_dispersion_imag
_atom_type_scat_source
C C 0.0033 0.0016 'International Tables Vol C Tables 4.2.6.8 and 6.1.1.4'
H H 0.0000 0.0000 'International Tables Vol C Tables 4.2.6.8 and 6.1.1.4'
Gd Gd -0.1653 3.9035 'International Tables Vol C Tables 4.2.6.8 and 6.1.1.4'
N N 0.0061 0.0033 'International Tables Vol C Tables 4.2.6.8 and 6.1.1.4'
O O 0.0106 0.0060 'International Tables Vol C Tables 4.2.6.8 and 6.1.1.4'

loop_
_geom_angle_atom_site_label_1
_geom_angle_atom_site_label_2
_geom_angle_atom_site_label_3
_geom_angle
_geom_angle_site_symmetry_1
_geom_angle_site_symmetry_3
O12B Gd1 O11 90.6(4) 2_566 .
O12B Gd1 O7 148.1(5) 2_566 .
O11 Gd1 O7 90.68(19) . .
O12B Gd1 O8 88.0(4) 2_566 2_666
O11 Gd1 O8 151.3(2) . 2_666
O7 Gd1 O8 105.31(10) . 2_666
O12B Gd1 O12 13.2(3) 2_566 2_566
O11 Gd1 O12 103.6(2) . 2_566
O7 Gd1 O12 147.0(3) . 2_566
O8 Gd1 O12 75.78(18) 2_666 2_566
O12B Gd1 O1W 139.2(5) 2_566 .
O11 Gd1 O1W 84.0(2) . .
O7 Gd1 O1W 72.57(12) . .
O8 Gd1 O1W 78.56(13) 2_666 .
O12 Gd1 O1W 137.7(3) 2_566 .
O12B Gd1 O11B 102.8(4) 2_566 .
O11 Gd1 O11B 13.5(3) . .
O7 Gd1 O11B 77.3(3) . .
O8 Gd1 O11B 154.8(4) 2_666 .
O12 Gd1 O11B 116.0(3) 2_566 .
O1W Gd1 O11B 78.4(4) . .
O12B Gd1 O3 83.4(5) 2_566 .
O11 Gd1 O3 129.3(2) . .
O7 Gd1 O3 71.40(10) . .
O8 Gd1 O3 78.90(11) 2_666 .
O12 Gd1 O3 76.6(2) 2_566 .
O1W Gd1 O3 130.07(10) . .
O11B Gd1 O3 124.5(4) . .
O12B Gd1 O13 70.2(5) 2_566 .
O11 Gd1 O13 70.4(2) . .
O7 Gd1 O13 139.28(12) . .
O8 Gd1 O13 82.25(13) 2_666 .
O12 Gd1 O13 73.7(3) 2_566 .
O1W Gd1 O13 69.89(12) . .
O11B Gd1 O13 80.2(4) . .
O3 Gd1 O13 147.91(12) . .
O12B Gd1 O4 71.2(5) 2_566 .
O11 Gd1 O4 78.0(2) . .
O7 Gd1 O4 77.96(10) . .
O8 Gd1 O4 128.02(11) 2_666 .
O12 Gd1 O4 76.2(2) 2_566 .
O1W Gd1 O4 145.10(12) . .
O11B Gd1 O4 77.2(4) . .
O3 Gd1 O4 52.41(9) . .
O13 Gd1 O4 128.98(10) . .
O12B Gd1 C8 76.9(5) 2_566 .
O11 Gd1 C8 103.5(2) . .
O7 Gd1 C8 71.86(11) . .
O8 Gd1 C8 104.00(12) 2_666 .
O12 Gd1 C8 75.8(3) 2_566 .
O1W Gd1 C8 143.67(11) . .
O11B Gd1 C8 100.6(4) . .
O3 Gd1 C8 26.22(10) . .
O13 Gd1 C8 146.30(11) . .
O4 Gd1 C8 26.22(10) . .
C8 O3 Gd1 93.3(2) . .
C8 O4 Gd1 93.1(2) . .
C16 O7 Gd1 172.3(3) . .
C16 O8 Gd1 130.2(3) . 2_666
Gd1 O1W H3W 124(4) . .
Gd1 O1W H4W 127(5) . .
H3W O1W H4W 108(6) . .
O1 N1 O2 124.4(6) . .
O1 N1 C3 118.8(6) . .
O2 N1 C3 116.7(7) . .
O5 N2 O6 122.1(8) . .
O5 N2 C11 119.1(8) . .
O6 N2 C11 118.8(8) . .
C4 C1 H1A 109.5 . .
C4 C1 H1B 109.5 . .
H1A C1 H1B 109.5 . .
C4 C1 H1C 109.5 . .
H1A C1 H1C 109.5 . .
H1B C1 H1C 109.5 . .
C7 C2 C3 118.8(4) . .
C7 C2 H2A 120.6 . .
C3 C2 H2A 120.6 . .
C4 C3 C2 124.2(4) . .
C4 C3 N1 120.2(5) . .
C2 C3 N1 115.6(5) . .
C3 C4 C5 115.5(4) . .
C3 C4 C1 124.1(5) . .
C5 C4 C1 120.4(5) . .
C4 C5 C6 122.7(5) . .
C4 C5 H5A 118.6 . .
C6 C5 H5A 118.6 . .
C5 C6 C7 120.3(4) . .
C5 C6 H6A 119.9 . .
C7 C6 H6A 119.9 . .
C2 C7 C6 118.4(4) . .
C2 C7 C8 120.9(4) . .
C6 C7 C8 120.7(4) . .
O3 C8 O4 121.0(4) . .
O3 C8 C7 119.4(4) . .
O4 C8 C7 119.5(4) . .
O3 C8 Gd1 60.5(2) . .
O4 C8 Gd1 60.7(2) . .
C7 C8 Gd1 175.1(3) . .
C10 C9 H9A 109.5 . .
C10 C9 H9B 109.5 . .
H9A C9 H9B 109.5 . .
C10 C9 H9C 109.5 . .
H9A C9 H9C 109.5 . .
H9B C9 H9C 109.5 . .
C15 C10 C11 115.8(6) . .
C15 C10 C9 120.0(7) . .
C11 C10 C9 124.3(7) . .
C10 C11 C12 123.1(5) . .
C10 C11 N2 121.0(5) . .
C12 C11 N2 115.9(5) . .
C13 C12 C11 119.5(5) . .
C13 C12 H12A 120.3 . .
C11 C12 H12A 120.3 . .
C12 C13 C14 118.5(5) . .
C12 C13 C16 120.8(4) . .
C14 C13 C16 120.6(4) . .
C15 C14 C13 121.0(6) . .
C15 C14 H14A 119.5 . .
C13 C14 H14A 119.5 . .
C14 C15 C10 122.2(6) . .
C14 C15 H15A 118.9 . .
C10 C15 H15A 118.9 . .
O7 C16 O8 123.8(4) . .
O7 C16 C13 118.3(4) . .
O8 C16 C13 117.9(4) . .
C19 C18 C23 120.0 . .
C19 C18 H18A 120.0 . .
C23 C18 H18A 120.0 . .
C18 C19 C20 120.0 . .
C18 C19 N3 116.2(6) . .
C20 C19 N3 123.8(6) . .
C19 C20 C21 120.0 . .
C19 C20 C17 121.8(7) . .
C21 C20 C17 118.2(7) . .
C22 C21 C20 120.0 . .
C22 C21 H21A 120.0 . .
C20 C21 H21A 120.0 . .
C21 C22 C23 120.0 . .
C21 C22 H22A 120.0 . .
C23 C22 H22A 120.0 . .
C22 C23 C18 120.0 . .
C22 C23 C24 121.2(10) . .
C18 C23 C24 118.7(10) . .
O12 C24 O11 125.0(10) . .
O12 C24 C23 118.2(12) . .
O11 C24 C23 117(2) . .
O10 N3 O9 117.3(12) . .
O10 N3 C19 121.3(9) . .
O9 N3 C19 121.4(12) . .
C24 O11 Gd1 158.7(11) . .
C24 O12 Gd1 140.9(5) . 2_566
C20B C17B H17D 109.5 . .
C20B C17B H17E 109.5 . .
H17D C17B H17E 109.5 . .
C20B C17B H17F 109.5 . .
H17D C17B H17F 109.5 . .
H17E C17B H17F 109.5 . .
C19B C18B C23B 120.0 . .
C19B C18B H18B 120.0 . .
C23B C18B H18B 120.0 . .
C18B C19B C20B 120.0 . .
C18B C19B N3B 120.4(13) . .
C20B C19B N3B 119.5(13) . .
C21B C20B C19B 120.0 . .
C21B C20B C17B 120.4(12) . .
C19B C20B C17B 119.5(12) . .
C20B C21B C22B 120.0 . .
C20B C21B H21B 120.0 . .
C22B C21B H21B 120.0 . .
C23B C22B C21B 120.0 . .
C23B C22B H22B 120.0 . .
C21B C22B H22B 120.0 . .
C22B C23B C18B 120.0 . .
C22B C23B C24B 119(3) . .
C18B C23B C24B 121(3) . .
O11B C24B O12B 123.6(12) . .
O11B C24B C23B 121(4) . .
O12B C24B C23B 115(4) . .
O9B N3B O10B 119(2) . .
O9B N3B C19B 127(3) . .
O10B N3B C19B 113.7(15) . .
C24B O11B Gd1 133.7(15) . .
C24B O12B Gd1 177(3) . 2_566
C25 O13 Gd1 121.9(4) . .
C25 O13 H13 110(4) . .
Gd1 O13 H13 114(4) . .
O13 C25 H25A 109.5 . .
O13 C25 H25B 109.5 . .
H25A C25 H25B 109.5 . .
O13 C25 H25C 109.5 . .
H25A C25 H25C 109.5 . .
H25B C25 H25C 109.5 . .

loop_
_geom_bond_atom_site_label_1
_geom_bond_atom_site_label_2
_geom_bond_distance
_geom_bond_site_symmetry_2
Gd1 O12B 2.224(17) 2_566
Gd1 O11 2.227(7) .
Gd1 O7 2.317(3) .
Gd1 O8 2.329(3) 2_666
Gd1 O12 2.361(8) 2_566
Gd1 O1W 2.446(3) .
Gd1 O11B 2.462(14) .
Gd1 O3 2.485(3) .
Gd1 O13 2.487(3) .
Gd1 O4 2.490(3) .
Gd1 C8 2.851(4) .
O1 N1 1.173(8) .
O2 N1 1.234(8) .
O3 C8 1.262(5) .
O4 C8 1.261(5) .
O5 N2 1.150(10) .
O6 N2 1.180(10) .
O7 C16 1.241(5) .
O8 C16 1.259(5) .
O8 Gd1 2.329(3) 2_666
O1W H3W 0.85(6) .
O1W H4W 0.78(7) .
N1 C3 1.470(6) .
N2 C11 1.468(8) .
C1 C4 1.519(6) .
C1 H1A 0.9600 .
C1 H1B 0.9600 .
C1 H1C 0.9600 .
C2 C7 1.385(6) .
C2 C3 1.387(6) .
C2 H2A 0.9300 .
C3 C4 1.377(7) .
C4 C5 1.380(7) .
C5 C6 1.381(6) .
C5 H5A 0.9300 .
C6 C7 1.397(6) .
C6 H6A 0.9300 .
C7 C8 1.494(6) .
C9 C10 1.532(9) .
C9 H9A 0.9600 .
C9 H9B 0.9600 .
C9 H9C 0.9600 .
C10 C15 1.382(9) .
C10 C11 1.386(9) .
C11 C12 1.393(7) .
C12 C13 1.370(6) .
C12 H12A 0.9300 .
C13 C14 1.385(7) .
C13 C16 1.492(6) .
C14 C15 1.375(9) .
C14 H14A 0.9300 .
C15 H15A 0.9300 .
C17 C20 1.573(11) .
C17 H17A 0.9600 .
C17 H17B 0.9600 .
C17 H17C 0.9600 .
C18 C19 1.3900 .
C18 C23 1.3900 .
C18 H18A 0.9300 .
C19 C20 1.3900 .
C19 N3 1.434(11) .
C20 C21 1.3900 .
C21 C22 1.3900 .
C21 H21A 0.9300 .
C22 C23 1.3900 .
C22 H22A 0.9300 .
C23 C24 1.500(12) .
C24 O12 1.24(3) .
C24 O11 1.26(2) .
N3 O10 1.138(13) .
N3 O9 1.174(12) .
O12 Gd1 2.361(8) 2_566
C17B C20B 1.553(19) .
C17B H17D 0.9600 .
C17B H17E 0.9600 .
C17B H17F 0.9600 .
C18B C19B 1.3900 .
C18B C23B 1.3900 .
C18B H18B 0.9300 .
C19B C20B 1.3900 .
C19B N3B 1.406(19) .
C20B C21B 1.3900 .
C21B C22B 1.3900 .
C21B H21B 0.9300 .
C22B C23B 1.3900 .
C22B H22B 0.9300 .
C23B C24B 1.499(14) .
C24B O11B 1.21(6) .
C24B O12B 1.27(6) .
N3B O9B 1.16(2) .
N3B O10B 1.34(3) .
O12B Gd1 2.224(17) 2_566
O13 C25 1.693(15) .
O13 H13 0.89(6) .
C25 H25A 0.9600 .
C25 H25B 0.9600 .
C25 H25C 0.9600 .

loop_
_geom_hbond_atom_site_label_D
_geom_hbond_atom_site_label_H
_geom_hbond_atom_site_label_A
_geom_hbond_distance_DH
_geom_hbond_distance_HA
_geom_hbond_distance_DA
_geom_hbond_angle_DHA
_geom_hbond_site_symmetry_A
O1W H3W O3 0.85(6) 1.97(6) 2.824(4) 177(6) 2_666
O1W H4W O2 0.78(7) 2.10(7) 2.865(6) 168(7) 1_565
O13 H13 O4 0.89(6) 1.97(6) 2.850(4) 174(5) 2_566

loop_
_geom_torsion_atom_site_label_1
_geom_torsion_atom_site_label_2
_geom_torsion_atom_site_label_3
_geom_torsion_atom_site_label_4
_geom_torsion
_geom_torsion_site_symmetry_1
_geom_torsion_site_symmetry_4
O12B Gd1 O3 C8 -73.7(4) 2_566 .
O11 Gd1 O3 C8 11.6(3) . .
O7 Gd1 O3 C8 86.5(2) . .
O8 Gd1 O3 C8 -163.0(2) 2_666 .
O12 Gd1 O3 C8 -85.1(3) 2_566 .
O1W Gd1 O3 C8 132.4(2) . .
O11B Gd1 O3 C8 27.3(4) . .
O13 Gd1 O3 C8 -107.8(3) . .
O4 Gd1 O3 C8 -2.4(2) . .
O12B Gd1 O4 C8 98.6(4) 2_566 .
O11 Gd1 O4 C8 -166.6(3) . .
O7 Gd1 O4 C8 -73.3(2) . .
O8 Gd1 O4 C8 26.9(3) 2_666 .
O12 Gd1 O4 C8 86.0(3) 2_566 .
O1W Gd1 O4 C8 -106.0(3) . .
O11B Gd1 O4 C8 -152.8(4) . .
O3 Gd1 O4 C8 2.4(2) . .
O13 Gd1 O4 C8 141.2(2) . .
O12B Gd1 O7 C16 -160(2) 2_566 .
O11 Gd1 O7 C16 -68(2) . .
O8 Gd1 O7 C16 88(2) 2_666 .
O12 Gd1 O7 C16 176(2) 2_566 .
O1W Gd1 O7 C16 16(2) . .
O11B Gd1 O7 C16 -66(2) . .
O3 Gd1 O7 C16 161(2) . .
O13 Gd1 O7 C16 -8(2) . .
O4 Gd1 O7 C16 -145(2) . .
C8 Gd1 O7 C16 -172(2) . .
C7 C2 C3 C4 2.0(7) . .
C7 C2 C3 N1 -177.9(4) . .
O1 N1 C3 C4 136.5(6) . .
O2 N1 C3 C4 -43.4(7) . .
O1 N1 C3 C2 -43.6(8) . .
O2 N1 C3 C2 136.5(5) . .
C2 C3 C4 C5 0.0(7) . .
N1 C3 C4 C5 179.9(5) . .
C2 C3 C4 C1 178.4(5) . .
N1 C3 C4 C1 -1.7(8) . .
C3 C4 C5 C6 -1.8(7) . .
C1 C4 C5 C6 179.7(5) . .
C4 C5 C6 C7 1.6(8) . .
C3 C2 C7 C6 -2.2(6) . .
C3 C2 C7 C8 176.8(4) . .
C5 C6 C7 C2 0.5(7) . .
C5 C6 C7 C8 -178.6(4) . .
Gd1 O3 C8 O4 4.4(4) . .
Gd1 O3 C8 C7 -174.4(3) . .
Gd1 O4 C8 O3 -4.4(4) . .
Gd1 O4 C8 C7 174.4(3) . .
C2 C7 C8 O3 -2.2(6) . .
C6 C7 C8 O3 176.9(4) . .
C2 C7 C8 O4 179.1(4) . .
C6 C7 C8 O4 -1.9(6) . .
C2 C7 C8 Gd1 -89(3) . .
C6 C7 C8 Gd1 90(3) . .
O12B Gd1 C8 O3 101.8(4) 2_566 .
O11 Gd1 C8 O3 -170.8(3) . .
O7 Gd1 C8 O3 -84.6(2) . .
O8 Gd1 C8 O3 17.2(2) 2_666 .
O12 Gd1 C8 O3 88.3(3) 2_566 .
O1W Gd1 C8 O3 -72.4(3) . .
O11B Gd1 C8 O3 -157.3(4) . .
O13 Gd1 C8 O3 114.3(3) . .
O4 Gd1 C8 O3 175.7(4) . .
O12B Gd1 C8 O4 -73.9(4) 2_566 .
O11 Gd1 C8 O4 13.5(3) . .
O7 Gd1 C8 O4 99.7(2) . .
O8 Gd1 C8 O4 -158.5(2) 2_666 .
O12 Gd1 C8 O4 -87.4(3) 2_566 .
O1W Gd1 C8 O4 111.9(3) . .
O11B Gd1 C8 O4 26.9(4) . .
O3 Gd1 C8 O4 -175.7(4) . .
O13 Gd1 C8 O4 -61.4(3) . .
O12B Gd1 C8 C7 -168(3) 2_566 .
O11 Gd1 C8 C7 -81(3) . .
O7 Gd1 C8 C7 5(3) . .
O8 Gd1 C8 C7 107(3) 2_666 .
O12 Gd1 C8 C7 178(3) 2_566 .
O1W Gd1 C8 C7 18(3) . .
O11B Gd1 C8 C7 -67(3) . .
O3 Gd1 C8 C7 90(3) . .
O13 Gd1 C8 C7 -156(3) . .
O4 Gd1 C8 C7 -94(3) . .
C15 C10 C11 C12 0.2(16) . .
C9 C10 C11 C12 -178.9(10) . .
C15 C10 C11 N2 -179.8(10) . .
C9 C10 C11 N2 1.0(17) . .
O5 N2 C11 C10 -141.3(12) . .
O6 N2 C11 C10 39.1(15) . .
O5 N2 C11 C12 38.6(15) . .
O6 N2 C11 C12 -141.0(10) . .
C10 C11 C12 C13 -1.3(14) . .
N2 C11 C12 C13 178.7(8) . .
C11 C12 C13 C14 1.4(11) . .
C11 C12 C13 C16 179.7(7) . .
C12 C13 C14 C15 -0.5(14) . .
C16 C13 C14 C15 -178.8(9) . .
C13 C14 C15 C10 -0.6(18) . .
C11 C10 C15 C14 0.7(18) . .
C9 C10 C15 C14 179.9(12) . .
Gd1 O7 C16 O8 -76(2) . .
Gd1 O7 C16 C13 104(2) . .
Gd1 O8 C16 O7 -13.4(7) 2_666 .
Gd1 O8 C16 C13 166.8(4) 2_666 .
C12 C13 C16 O7 14.6(9) . .
C14 C13 C16 O7 -167.1(7) . .
C12 C13 C16 O8 -165.6(6) . .
C14 C13 C16 O8 12.7(9) . .
C23 C18 C19 C20 0.0 . .
C23 C18 C19 N3 179.4(9) . .
C18 C19 C20 C21 0.0 . .
N3 C19 C20 C21 -179.3(10) . .
C18 C19 C20 C17 178.4(11) . .
N3 C19 C20 C17 -0.9(13) . .
C19 C20 C21 C22 0.0 . .
C17 C20 C21 C22 -178.5(10) . .
C20 C21 C22 C23 0.0 . .
C21 C22 C23 C18 0.0 . .
C21 C22 C23 C24 -175.3(12) . .
C19 C18 C23 C22 0.0 . .
C19 C18 C23 C24 175.4(12) . .
C22 C23 C24 O12 -178.7(13) . .
C18 C23 C24 O12 6(2) . .
C22 C23 C24 O11 2(2) . .
C18 C23 C24 O11 -173.5(13) . .
C18 C19 N3 O10 7(2) . .
C20 C19 N3 O10 -174.1(15) . .
C18 C19 N3 O9 -175.7(16) . .
C20 C19 N3 O9 4(2) . .
O12 C24 O11 Gd1 -69(4) . .
C23 C24 O11 Gd1 111(3) . .
O12B Gd1 O11 C24 60(3) 2_566 .
O7 Gd1 O11 C24 -88(3) . .
O8 Gd1 O11 C24 147(3) 2_666 .
O12 Gd1 O11 C24 62(3) 2_566 .
O1W Gd1 O11 C24 -160(3) . .
O11B Gd1 O11 C24 -96(4) . .
O3 Gd1 O11 C24 -22(3) . .
O13 Gd1 O11 C24 129(3) . .
O4 Gd1 O11 C24 -11(3) . .
C8 Gd1 O11 C24 -17(3) . .
O11 C24 O12 Gd1 15(4) . 2_566
C23 C24 O12 Gd1 -164.4(8) . 2_566
C23B C18B C19B C20B 0.0 . .
C23B C18B C19B N3B -175.8(14) . .
C18B C19B C20B C21B 0.0 . .
N3B C19B C20B C21B 175.8(14) . .
C18B C19B C20B C17B 176.9(15) . .
N3B C19B C20B C17B -7.3(17) . .
C19B C20B C21B C22B 0.0 . .
C17B C20B C21B C22B -176.9(15) . .
C20B C21B C22B C23B 0.0 . .
C21B C22B C23B C18B 0.0 . .
C21B C22B C23B C24B -177(2) . .
C19B C18B C23B C22B 0.0 . .
C19B C18B C23B C24B 177(2) . .
C22B C23B C24B O11B -5(5) . .
C18B C23B C24B O11B 177(3) . .
C22B C23B C24B O12B 178(2) . .
C18B C23B C24B O12B 0(4) . .
C18B C19B N3B O9B 143(2) . .
C20B C19B N3B O9B -32(3) . .
C18B C19B N3B O10B -33.0(19) . .
C20B C19B N3B O10B 151.3(14) . .
O12B C24B O11B Gd1 -12(6) . .
C23B C24B O11B Gd1 171.2(16) . .
O12B Gd1 O11B C24B 7(3) 2_566 .
O11 Gd1 O11B C24B 32(3) . .
O7 Gd1 O11B C24B -140(3) . .
O8 Gd1 O11B C24B 121(3) 2_666 .
O12 Gd1 O11B C24B 8(3) 2_566 .
O1W Gd1 O11B C24B 145(3) . .
O3 Gd1 O11B C24B -84(3) . .
O13 Gd1 O11B C24B 74(3) . .
O4 Gd1 O11B C24B -60(3) . .
C8 Gd1 O11B C24B -72(3) . .
O11B C24B O12B Gd1 81(33) . 2_566
C23B C24B O12B Gd1 -102(33) . 2_566
O12B Gd1 O13 C25 -81.6(6) 2_566 .
O11 Gd1 O13 C25 -179.6(6) . .
O7 Gd1 O13 C25 113.6(5) . .
O8 Gd1 O13 C25 9.1(5) 2_666 .
O12 Gd1 O13 C25 -68.2(5) 2_566 .
O1W Gd1 O13 C25 89.7(5) . .
O11B Gd1 O13 C25 170.9(6) . .
O3 Gd1 O13 C25 -45.2(6) . .
O4 Gd1 O13 C25 -124.4(5) . .
C8 Gd1 O13 C25 -94.5(5) . .
